data_7240226
loop_
_publ_author_name
'Kilinkissa, Ornella E. Y.'
'Govender, Krishna Kuben'
'Bathori, Nikoletta B.'

_publ_section_title
;
 Melting point--solubility--structure correlations in chiral and racemic
 model cocrystals
;
_journal_name_full CrystEngComm
_journal_paper_doi 10.1039/D0CE00014K
_journal_year 2020
_chemical_formula_sum 'C22 H22 N2 O4'
_chemical_formula_weight 378.41
_space_group_crystal_system triclinic
_space_group_IT_number 2
_space_group_name_Hall '-P 1'
_space_group_name_H-M_alt 'P -1'
_atom_sites_solution_hydrogens geom
_audit_creation_method SHELXL-2016/4
_audit_update_record
;
2019-04-24 deposited with the CCDC.	2020-03-27 downloaded from the CCDC.
;
_cell_angle_alpha 82.39(3)
_cell_angle_beta 81.52(3)
_cell_angle_gamma 69.63(3)
_cell_formula_units_Z 2
_cell_length_a 6.5593(13)
_cell_length_b 9.2837(19)
_cell_length_c 16.826(3)
_cell_measurement_reflns_used 4116
_cell_measurement_temperature 173(2)
_cell_measurement_theta_max 27.331
_cell_measurement_theta_min 2.349
_cell_volume 946.4(4)
_computing_structure_refinement 'SHELXL-2016/4 (Sheldrick, 2016)'
_diffrn_ambient_temperature 173(2)
_diffrn_measured_fraction_theta_full 0.978
_diffrn_measured_fraction_theta_max 0.965
_diffrn_measurement_device_type 'Bruker Duo Apex II'
_diffrn_radiation_type MoK\a
_diffrn_radiation_wavelength 0.71073
_diffrn_reflns_av_R_equivalents 0
_diffrn_reflns_av_unetI/netI 0.0494
_diffrn_reflns_Laue_measured_fraction_full 0.978
_diffrn_reflns_Laue_measured_fraction_max 0.965
_diffrn_reflns_limit_h_max 8
_diffrn_reflns_limit_h_min -8
_diffrn_reflns_limit_k_max 11
_diffrn_reflns_limit_k_min -11
_diffrn_reflns_limit_l_max 21
_diffrn_reflns_limit_l_min 0
_diffrn_reflns_number 4116
_diffrn_reflns_point_group_measured_fraction_full 0.978
_diffrn_reflns_point_group_measured_fraction_max 0.965
_diffrn_reflns_theta_full 25.242
_diffrn_reflns_theta_max 27.331
_diffrn_reflns_theta_min 2.349
_exptl_absorpt_coefficient_mu 0.092
_exptl_absorpt_correction_type none
_exptl_crystal_colour colorless
_exptl_crystal_density_diffrn 1.328
_exptl_crystal_description chunk
_exptl_crystal_F_000 400
_exptl_crystal_size_max 0.240
_exptl_crystal_size_mid 0.120
_exptl_crystal_size_min 0.090
_refine_diff_density_max 0.322
_refine_diff_density_min -0.299
_refine_diff_density_rms 0.074
_refine_ls_extinction_method none
_refine_ls_goodness_of_fit_ref 1.060
_refine_ls_hydrogen_treatment noref
_refine_ls_matrix_type full
_refine_ls_number_parameters 255
_refine_ls_number_reflns 4116
_refine_ls_number_restraints 0
_refine_ls_restrained_S_all 1.060
_refine_ls_R_factor_all 0.1195
_refine_ls_R_factor_gt 0.0777
_refine_ls_shift/su_max 0.000
_refine_ls_shift/su_mean 0.000
_refine_ls_structure_factor_coef Fsqd
_refine_ls_weighting_details 'w=1/[\s^2^(Fo^2^)+(0.0349P)^2^+2.5587P] where P=(Fo^2^+2Fc^2^)/3'
_refine_ls_weighting_scheme calc
_refine_ls_wR_factor_gt 0.1634
_refine_ls_wR_factor_ref 0.1803
_reflns_Friedel_coverage 0.000
_reflns_number_gt 2860
_reflns_number_total 4116
_reflns_threshold_expression 'I > 2\s(I)'
_cod_data_source_file d0ce00014k2.cif
_cod_data_source_block ETBIPYracPSA
_cod_database_code 7240226
_shelx_shelxl_version_number 2016/4
_shelx_space_group_comment
;
The symmetry employed for this shelxl refinement is uniquely defined
by the following loop, which should always be used as a source of
symmetry information in preference to the above space-group names.
They are only intended as comments.
;
_shelx_estimated_absorpt_t_min 0.978
_shelx_estimated_absorpt_t_max 0.992

loop_
_space_group_symop_operation_xyz
'x, y, z'
'-x, -y, -z'

loop_
_atom_site_label
_atom_site_type_symbol
_atom_site_fract_x
_atom_site_fract_y
_atom_site_fract_z
_atom_site_U_iso_or_equiv
_atom_site_adp_type
_atom_site_occupancy
_atom_site_site_symmetry_order
_atom_site_calc_flag
_atom_site_refinement_flags_posn
_atom_site_refinement_flags_adp
_atom_site_refinement_flags_occupancy
_atom_site_disorder_assembly
_atom_site_disorder_group
O1 O 0.6058(5) -0.0413(3) 0.36089(14) 0.0424(7) Uani 1 1 d . . . . .
H1 H 0.688443 -0.005425 0.379475 0.051 Uiso 1 1 calc R U . . .
O2 O 0.8345(4) -0.0420(3) 0.24817(15) 0.0378(6) Uani 1 1 d . . . . .
O3 O 0.4489(4) 0.1613(2) 0.05888(13) 0.0289(5) Uani 1 1 d . . . . .
H3 H 0.393362 0.257615 0.051214 0.035 Uiso 1 1 calc R U . . .
O4 O 0.3460(5) 0.2056(3) 0.18932(15) 0.0422(7) Uani 1 1 d . . . . .
C7 C 0.5560(5) -0.2803(4) 0.25832(17) 0.0238(6) Uani 1 1 d . . . . .
C8 C 0.3793(6) -0.3354(4) 0.26984(19) 0.0298(7) Uani 1 1 d . . . . .
H8 H 0.233666 -0.264958 0.271764 0.036 Uiso 1 1 calc R U . . .
C9 C 0.4176(7) -0.4940(4) 0.2785(2) 0.0371(9) Uani 1 1 d . . . . .
H9 H 0.297268 -0.530809 0.286342 0.045 Uiso 1 1 calc R U . . .
C10 C 0.6272(7) -0.5976(4) 0.2758(2) 0.0371(9) Uani 1 1 d . . . . .
H10 H 0.651614 -0.705323 0.281452 0.044 Uiso 1 1 calc R U . . .
C11 C 0.8037(6) -0.5436(4) 0.2646(2) 0.0347(8) Uani 1 1 d . . . . .
H11 H 0.948958 -0.614565 0.262782 0.042 Uiso 1 1 calc R U . . .
C12 C 0.7672(5) -0.3869(4) 0.25624(19) 0.0285(7) Uani 1 1 d . . . . .
H12 H 0.888442 -0.351133 0.248919 0.034 Uiso 1 1 calc R U . . .
C13 C 0.5101(5) -0.1066(4) 0.24403(18) 0.0257(7) Uani 1 1 d . . . . .
H13 H 0.359003 -0.053739 0.269619 0.031 Uiso 1 1 calc R U . . .
C14 C 0.6693(5) -0.0592(4) 0.28323(19) 0.0275(7) Uani 1 1 d . . . . .
C15 C 0.5175(5) -0.0558(4) 0.15354(19) 0.0267(7) Uani 1 1 d . . . . .
H15A H 0.670760 -0.094331 0.128502 0.032 Uiso 1 1 calc R U . . .
H15B H 0.431127 -0.102610 0.128354 0.032 Uiso 1 1 calc R U . . .
C16 C 0.4275(5) 0.1190(4) 0.1367(2) 0.0270(7) Uani 1 1 d . . . . .
N1A N 0.2763(4) 0.4577(3) 0.02319(16) 0.0238(6) Uani 1 1 d . . . . .
C1A C 0.2468(5) 0.5226(4) -0.05257(19) 0.0261(7) Uani 1 1 d . . . . .
H1A H 0.293167 0.458306 -0.095856 0.031 Uiso 1 1 calc R U . . .
C2A C 0.1513(5) 0.6798(4) -0.06928(18) 0.0239(6) Uani 1 1 d . . . . .
H2A H 0.130509 0.721463 -0.123345 0.029 Uiso 1 1 calc R U . . .
C3A C 0.0854(5) 0.7774(3) -0.00761(18) 0.0216(6) Uani 1 1 d . . . . .
C4A C 0.1201(5) 0.7090(4) 0.07039(18) 0.0257(7) Uani 1 1 d . . . . .
H4A H 0.079006 0.770845 0.114636 0.031 Uiso 1 1 calc R U . . .
C5A C 0.2148(5) 0.5505(4) 0.08296(19) 0.0271(7) Uani 1 1 d . . . . .
H5A H 0.237009 0.505763 0.136487 0.032 Uiso 1 1 calc R U . . .
C6A C -0.0265(5) 0.9493(3) -0.02630(18) 0.0236(6) Uani 1 1 d . . . . .
H6A H -0.186768 0.971508 -0.019546 0.028 Uiso 1 1 calc R U . . .
H6B H 0.016559 0.977559 -0.083513 0.028 Uiso 1 1 calc R U . . .
N1B N 0.8104(5) 0.1028(3) 0.42635(16) 0.0335(7) Uani 1 1 d . . . . .
C1B C 1.0008(6) 0.1193(4) 0.3949(2) 0.0386(9) Uani 1 1 d . . . . .
H1B H 1.081213 0.061020 0.351281 0.046 Uiso 1 1 calc R U . . .
C2B C 1.0865(7) 0.2166(4) 0.4227(3) 0.0436(9) Uani 1 1 d . . . . .
H2B H 1.224495 0.222499 0.399143 0.052 Uiso 1 1 calc R U . . .
C3B C 0.9714(7) 0.3063(4) 0.4852(2) 0.0396(9) Uani 1 1 d . . . . .
C4B C 0.7736(7) 0.2879(4) 0.5179(2) 0.0443(10) Uani 1 1 d . . . . .
H4B H 0.688919 0.345700 0.561137 0.053 Uiso 1 1 calc R U . . .
C5B C 0.7003(7) 0.1862(4) 0.4877(2) 0.0374(8) Uani 1 1 d . . . . .
H5B H 0.565580 0.174767 0.511515 0.045 Uiso 1 1 calc R U . . .
C6B C 1.0553(8) 0.4182(4) 0.5162(3) 0.0540(12) Uani 1 1 d . . . . .
H6C H 1.030156 0.410904 0.575900 0.065 Uiso 1 1 calc R U . . .
H6D H 1.214966 0.389452 0.500519 0.065 Uiso 1 1 calc R U . . .

loop_
_atom_site_aniso_label
_atom_site_aniso_U_11
_atom_site_aniso_U_22
_atom_site_aniso_U_33
_atom_site_aniso_U_23
_atom_site_aniso_U_13
_atom_site_aniso_U_12
O1 0.0594(18) 0.0521(17) 0.0304(13) -0.0118(12) 0.0014(12) -0.0367(15)
O2 0.0378(14) 0.0446(16) 0.0379(13) -0.0100(11) -0.0010(11) -0.0216(12)
O3 0.0338(13) 0.0140(11) 0.0360(12) 0.0020(9) -0.0043(10) -0.0056(10)
O4 0.0543(17) 0.0233(13) 0.0415(14) -0.0074(11) -0.0024(12) -0.0031(12)
C7 0.0325(17) 0.0204(16) 0.0205(14) 0.0003(11) -0.0054(12) -0.0110(13)
C8 0.0317(18) 0.0327(19) 0.0279(16) -0.0006(13) -0.0055(13) -0.0144(15)
C9 0.053(2) 0.043(2) 0.0288(17) 0.0029(15) -0.0076(16) -0.0343(19)
C10 0.064(3) 0.0239(18) 0.0261(16) 0.0018(13) -0.0056(16) -0.0196(18)
C11 0.041(2) 0.0246(18) 0.0323(17) 0.0008(14) -0.0098(15) -0.0029(15)
C12 0.0299(17) 0.0262(18) 0.0294(16) 0.0025(13) -0.0031(13) -0.0111(14)
C13 0.0273(16) 0.0224(16) 0.0273(15) -0.0047(12) 0.0010(13) -0.0088(13)
C14 0.0317(18) 0.0189(16) 0.0288(16) -0.0031(12) -0.0026(13) -0.0046(14)
C15 0.0283(17) 0.0186(16) 0.0316(16) -0.0017(12) -0.0078(13) -0.0044(13)
C16 0.0237(16) 0.0187(16) 0.0381(17) -0.0028(13) -0.0060(13) -0.0053(13)
N1A 0.0226(13) 0.0166(13) 0.0319(14) -0.0009(10) -0.0034(11) -0.0064(11)
C1A 0.0246(16) 0.0226(17) 0.0304(16) -0.0063(13) -0.0044(13) -0.0051(13)
C2A 0.0259(16) 0.0227(16) 0.0236(14) -0.0016(12) -0.0032(12) -0.0088(13)
C3A 0.0196(14) 0.0179(15) 0.0290(15) -0.0026(12) -0.0032(12) -0.0079(12)
C4A 0.0290(17) 0.0203(16) 0.0258(15) -0.0027(12) -0.0034(13) -0.0054(13)
C5A 0.0310(17) 0.0211(16) 0.0282(15) 0.0017(13) -0.0058(13) -0.0081(14)
C6A 0.0279(16) 0.0159(15) 0.0265(15) 0.0006(12) -0.0067(13) -0.0062(13)
N1B 0.0461(18) 0.0249(15) 0.0281(14) -0.0014(11) -0.0084(13) -0.0085(13)
C1B 0.040(2) 0.029(2) 0.041(2) -0.0105(16) -0.0025(16) -0.0032(16)
C2B 0.037(2) 0.032(2) 0.059(2) -0.0012(18) -0.0092(18) -0.0063(17)
C3B 0.051(2) 0.028(2) 0.044(2) 0.0006(15) -0.0244(18) -0.0113(17)
C4B 0.065(3) 0.036(2) 0.0327(18) -0.0108(16) -0.0064(18) -0.015(2)
C5B 0.048(2) 0.034(2) 0.0320(17) -0.0021(15) -0.0004(16) -0.0181(17)
C6B 0.074(3) 0.031(2) 0.070(3) -0.0003(19) -0.040(2) -0.023(2)

loop_
_atom_type_symbol
_atom_type_description
_atom_type_scat_dispersion_real
_atom_type_scat_dispersion_imag
_atom_type_scat_source
C C 0.0033 0.0016 'International Tables Vol C Tables 4.2.6.8 and 6.1.1.4'
H H 0.0000 0.0000 'International Tables Vol C Tables 4.2.6.8 and 6.1.1.4'
N N 0.0061 0.0033 'International Tables Vol C Tables 4.2.6.8 and 6.1.1.4'
O O 0.0106 0.0060 'International Tables Vol C Tables 4.2.6.8 and 6.1.1.4'

loop_
_geom_angle_atom_site_label_1
_geom_angle_atom_site_label_2
_geom_angle_atom_site_label_3
_geom_angle
_geom_angle_site_symmetry_1
_geom_angle_site_symmetry_3
_geom_angle_publ_flag
C12 C7 C8 118.5(3) . . ?
C12 C7 C13 122.7(3) . . ?
C8 C7 C13 118.8(3) . . ?
C9 C8 C7 119.9(3) . . ?
C10 C9 C8 120.9(3) . . ?
C9 C10 C11 119.6(3) . . ?
C12 C11 C10 119.9(3) . . ?
C11 C12 C7 121.3(3) . . ?
C14 C13 C7 111.1(3) . . ?
C14 C13 C15 111.2(3) . . ?
C7 C13 C15 110.4(2) . . ?
O2 C14 O1 124.1(3) . . ?
O2 C14 C13 124.1(3) . . ?
O1 C14 C13 111.8(3) . . ?
C16 C15 C13 112.2(3) . . ?
O4 C16 O3 125.4(3) . . ?
O4 C16 C15 123.1(3) . . ?
O3 C16 C15 111.5(3) . . ?
C5A N1A C1A 118.0(3) . . ?
N1A C1A C2A 122.0(3) . . ?
C1A C2A C3A 120.5(3) . . ?
C2A C3A C4A 116.9(3) . . ?
C2A C3A C6A 120.0(3) . . ?
C4A C3A C6A 123.0(3) . . ?
C5A C4A C3A 119.6(3) . . ?
N1A C5A C4A 122.9(3) . . ?
C3A C6A C6A 114.4(3) . 2_575 ?
C1B N1B C5B 117.2(3) . . ?
N1B C1B C2B 123.2(3) . . ?
C1B C2B C3B 120.0(4) . . ?
C2B C3B C4B 116.5(3) . . ?
C2B C3B C6B 122.1(4) . . ?
C4B C3B C6B 121.5(4) . . ?
C5B C4B C3B 120.1(4) . . ?
N1B C5B C4B 122.9(4) . . ?
C6B C6B C3B 112.0(4) 2_766 . ?

loop_
_geom_bond_atom_site_label_1
_geom_bond_atom_site_label_2
_geom_bond_distance
_geom_bond_site_symmetry_2
_geom_bond_publ_flag
O1 C14 1.326(4) . ?
O2 C14 1.206(4) . ?
O3 C16 1.318(4) . ?
O4 C16 1.211(4) . ?
C7 C12 1.393(5) . ?
C7 C8 1.401(4) . ?
C7 C13 1.526(4) . ?
C8 C9 1.396(5) . ?
C9 C10 1.375(6) . ?
C10 C11 1.393(5) . ?
C11 C12 1.381(5) . ?
C13 C14 1.523(5) . ?
C13 C15 1.532(4) . ?
C15 C16 1.524(4) . ?
N1A C5A 1.336(4) . ?
N1A C1A 1.347(4) . ?
C1A C2A 1.382(4) . ?
C2A C3A 1.389(4) . ?
C3A C4A 1.394(4) . ?
C3A C6A 1.518(4) . ?
C4A C5A 1.384(4) . ?
C6A C6A 1.527(6) 2_575 ?
N1B C1B 1.335(5) . ?
N1B C5B 1.338(4) . ?
C1B C2B 1.376(5) . ?
C2B C3B 1.388(5) . ?
C3B C4B 1.390(6) . ?
C3B C6B 1.512(5) . ?
C4B C5B 1.377(5) . ?
C6B C6B 1.504(8) 2_766 ?

loop_
_geom_hbond_atom_site_label_D
_geom_hbond_atom_site_label_H
_geom_hbond_atom_site_label_A
_geom_hbond_distance_DH
_geom_hbond_distance_HA
_geom_hbond_distance_DA
_geom_hbond_angle_DHA
_geom_hbond_site_symmetry_A
O1 H1 N1B 0.84 1.80 2.622(4) 167.5 .
O3 H3 N1A 0.84 1.77 2.609(3) 173.4 .
C5A H5A O4 0.95 2.69 3.349(4) 127.4 .
C1B H1B O2 0.95 2.98 3.527(4) 117.9 .

loop_
_geom_torsion_atom_site_label_1
_geom_torsion_atom_site_label_2
_geom_torsion_atom_site_label_3
_geom_torsion_atom_site_label_4
_geom_torsion
_geom_torsion_site_symmetry_1
_geom_torsion_site_symmetry_2
_geom_torsion_site_symmetry_3
_geom_torsion_site_symmetry_4
_geom_torsion_publ_flag
C12 C7 C8 C9 -0.3(5) . . . . ?
C13 C7 C8 C9 176.4(3) . . . . ?
C7 C8 C9 C10 -0.1(5) . . . . ?
C8 C9 C10 C11 0.3(5) . . . . ?
C9 C10 C11 C12 -0.1(5) . . . . ?
C10 C11 C12 C7 -0.3(5) . . . . ?
C8 C7 C12 C11 0.5(5) . . . . ?
C13 C7 C12 C11 -176.1(3) . . . . ?
C12 C7 C13 C14 -39.1(4) . . . . ?
C8 C7 C13 C14 144.3(3) . . . . ?
C12 C7 C13 C15 84.8(4) . . . . ?
C8 C7 C13 C15 -91.8(3) . . . . ?
C7 C13 C14 O2 96.1(4) . . . . ?
C15 C13 C14 O2 -27.4(4) . . . . ?
C7 C13 C14 O1 -83.1(3) . . . . ?
C15 C13 C14 O1 153.5(3) . . . . ?
C14 C13 C15 C16 -67.9(3) . . . . ?
C7 C13 C15 C16 168.2(3) . . . . ?
C13 C15 C16 O4 -4.8(5) . . . . ?
C13 C15 C16 O3 175.7(3) . . . . ?
C5A N1A C1A C2A -1.6(5) . . . . ?
N1A C1A C2A C3A 1.2(5) . . . . ?
C1A C2A C3A C4A -0.1(4) . . . . ?
C1A C2A C3A C6A -177.9(3) . . . . ?
C2A C3A C4A C5A -0.5(5) . . . . ?
C6A C3A C4A C5A 177.1(3) . . . . ?
C1A N1A C5A C4A 0.9(5) . . . . ?
C3A C4A C5A N1A 0.1(5) . . . . ?
C2A C3A C6A C6A -145.9(3) . . . 2_575 ?
C4A C3A C6A C6A 36.6(5) . . . 2_575 ?
C5B N1B C1B C2B 0.1(5) . . . . ?
N1B C1B C2B C3B -1.5(6) . . . . ?
C1B C2B C3B C4B 1.7(6) . . . . ?
C1B C2B C3B C6B -178.2(4) . . . . ?
C2B C3B C4B C5B -0.6(6) . . . . ?
C6B C3B C4B C5B 179.3(4) . . . . ?
C1B N1B C5B C4B 1.1(5) . . . . ?
C3B C4B C5B N1B -0.8(6) . . . . ?
C2B C3B C6B C6B 101.0(6) . . . 2_766 ?
C4B C3B C6B C6B -79.0(7) . . . 2_766 ?
